data_7242309
loop_
_publ_author_name
'Dyk, Konrad'
'Baran, \/Lukasz'
'R\.zysko, Wojciech'
'Stankevi\<c, Marek'
'Kami\'nski, Daniel M.'

_publ_section_title
;
 Interplay between the crystal stability and the energy of the molecular
 conformation
;
_journal_issue 14
_journal_name_full CrystEngComm
_journal_page_first 2683
_journal_page_last 2694
_journal_paper_doi 10.1039/D0CE01673J
_journal_volume 23
_journal_year 2021
_chemical_formula_moiety 'C24 H18 O4, C3 H6 O, 1.25(H2 O)'
_chemical_formula_sum 'C27 H26.5 O6.25'
_chemical_formula_weight 450.98
_chemical_melting_point 523
_chemical_name_common BHDB
_chemical_name_systematic 5,5?-bis(4-hydroxyphenyl)-2,2?-dihydroxy-1,1?-biphenyl
_space_group_crystal_system triclinic
_space_group_IT_number 1
_space_group_name_Hall 'P 1'
_space_group_name_H-M_alt 'P 1'
_atom_sites_solution_hydrogens mixed
_atom_sites_solution_primary iterative
_audit_block_doi 10.5517/ccdc.csd.cc27614n
_audit_creation_date 2021-02-17
_audit_creation_method
;
Olex2 1.3
(compiled 2020.11.12 svn.r5f609507 for OlexSys, GUI svn.r6257)
;
_audit_update_record
;
2021-02-17 deposited with the CCDC.	2021-02-19 downloaded from the CCDC.
;
_cell_angle_alpha 80.520(4)
_cell_angle_beta 82.650(5)
_cell_angle_gamma 83.754(5)
_cell_formula_units_Z 2
_cell_length_a 10.4718(6)
_cell_length_b 10.6341(5)
_cell_length_c 11.1086(6)
_cell_measurement_reflns_used 3307
_cell_measurement_temperature 293.0
_cell_measurement_theta_max 74.6370
_cell_measurement_theta_min 4.0370
_cell_volume 1205.24(11)
_computing_cell_refinement 'CrysAlisPro 1.171.38.46 (Rigaku OD, 2015)'
_computing_data_collection 'CrysAlisPro 1.171.38.46 (Rigaku OD, 2015)'
_computing_data_reduction 'CrysAlisPro 1.171.38.46 (Rigaku OD, 2015)'
_computing_molecular_graphics 'Olex2 1.3 (Dolomanov et al., 2009)'
_computing_publication_material 'Olex2 1.3 (Dolomanov et al., 2009)'
_computing_structure_refinement 'SHELXL 2018/3 (Sheldrick, 2015)'
_computing_structure_solution 'olex2.solve 1.3 (Bourhis et al., 2015)'
_diffrn_ambient_temperature 293.0
_diffrn_detector 'CCD plate'
_diffrn_detector_area_resol_mean 5.2763
_diffrn_detector_type AtlasS2
_diffrn_measured_fraction_theta_full 0.997
_diffrn_measured_fraction_theta_max 0.962
_diffrn_measurement_details
;
List of Runs (angles in degrees, time in seconds):

  # Type    Start    End  Width  t~exp~   \w     \q     \k     \f   Frames
#--------------------------------------------------------------------------
  1  \w    -24.00  63.00   1.00    7.15    --   40.94 -37.00 -30.00   87
  2  \w     42.00 140.00   1.00   28.61    --  112.00 -61.00  90.00   98
  3  \w     85.00 114.00   1.00   28.61    --  112.00-111.00  60.00   29
  4  \w     90.00 141.00   1.00   28.61    --  112.00 -61.00 -30.00   51
  5  \w     83.00 108.00   1.00   28.61    --  112.00 -94.00 -60.00   25
  6  \w     57.00 140.00   1.00   28.61    --  112.00 -77.00-150.00   83
  7  \w     79.00 115.00   1.00   28.61    --  112.00-111.00-180.00   36
  8  \w     40.00  68.00   1.00   28.61    --  112.00 -61.00 -30.00   28
  9  \w     58.00 109.00   1.00   28.61    --  112.00 -94.00  30.00   51
 10  \w     36.00  65.00   1.00   28.61    --  112.00-111.00  60.00   29
 11  \w     32.00  91.00   1.00    7.15    --   40.94-132.00 166.00   59
 12  \w    -23.00 110.00   1.00    7.15    --   40.94   0.00   0.00  133
 13  \w     93.00 158.00   1.00   28.61    --  112.00  61.00 -30.00   65
 14  \w    115.00 156.00   1.00   28.61    --  112.00  45.00 -60.00   41
 15  \w    125.00 158.00   1.00   28.61    --  112.00  45.00-180.00   33
 16  \w     90.00 125.00   1.00   28.61    --  112.00  30.00-180.00   35
 17  \w     82.00 142.00   1.00   28.61    --  112.00 111.00-180.00   60
 18  \w     85.00 154.00   1.00   28.61    --  112.00 111.00  30.00   69
 19  \w     65.00 142.00   1.00   28.61    --  112.00 137.00  53.00   77
 20  \w    -53.00  -3.00   1.00    7.15    --  -40.94 125.00 150.00   50
 21  \w    -92.00 -28.00   1.00    7.15    --  -40.94 125.00-120.00   64
;
_diffrn_measurement_device 'four-circle diffractometer'
_diffrn_measurement_device_type 'SuperNova, Single source at offset, AtlasS2'
_diffrn_measurement_method '\w scans'
_diffrn_orient_matrix_type 'CrysAlisPro convention (1999,Acta A55,543-557)'
_diffrn_orient_matrix_UB_11 -0.0628294000
_diffrn_orient_matrix_UB_12 -0.0463242000
_diffrn_orient_matrix_UB_13 0.1306736000
_diffrn_orient_matrix_UB_21 0.1128073000
_diffrn_orient_matrix_UB_22 0.0441498000
_diffrn_orient_matrix_UB_23 0.0541539000
_diffrn_orient_matrix_UB_31 -0.0742176000
_diffrn_orient_matrix_UB_32 0.1328624000
_diffrn_orient_matrix_UB_33 0.0035463000
_diffrn_radiation_monochromator mirror
_diffrn_radiation_probe x-ray
_diffrn_radiation_type 'Cu K\a'
_diffrn_radiation_wavelength 1.54184
_diffrn_reflns_av_R_equivalents 0.0672
_diffrn_reflns_av_unetI/netI 0.0808
_diffrn_reflns_Laue_measured_fraction_full 0.997
_diffrn_reflns_Laue_measured_fraction_max 0.962
_diffrn_reflns_limit_h_max 13
_diffrn_reflns_limit_h_min -13
_diffrn_reflns_limit_k_max 12
_diffrn_reflns_limit_k_min -12
_diffrn_reflns_limit_l_max 13
_diffrn_reflns_limit_l_min -12
_diffrn_reflns_number 8362
_diffrn_reflns_point_group_measured_fraction_full 0.592
_diffrn_reflns_point_group_measured_fraction_max 0.568
_diffrn_reflns_theta_full 67.684
_diffrn_reflns_theta_max 76.116
_diffrn_reflns_theta_min 4.060
_diffrn_source 'micro-focus sealed X-ray tube'
_diffrn_source_type 'SuperNova (Cu) X-ray Source'
_exptl_absorpt_coefficient_mu 0.721
_exptl_absorpt_correction_T_max 1.00000
_exptl_absorpt_correction_T_min 0.36139
_exptl_absorpt_correction_type multi-scan
_exptl_absorpt_process_details
;
CrysAlisPro 1.171.38.46 (Rigaku Oxford Diffraction, 2015)
Empirical absorption correction using spherical harmonics,
 implemented in SCALE3 ABSPACK scaling algorithm.
;
_exptl_crystal_colour 'dull yellow'
_exptl_crystal_colour_lustre dull
_exptl_crystal_colour_primary yellow
_exptl_crystal_density_diffrn 1.243
_exptl_crystal_description plate
_exptl_crystal_F_000 477
_exptl_crystal_preparation 'solvent mixture aceton+water'
_exptl_crystal_recrystallization_method 'low temperature solvent evaporation'
_exptl_crystal_size_max 0.4
_exptl_crystal_size_mid 0.3
_exptl_crystal_size_min 0.05
_refine_diff_density_max 0.266
_refine_diff_density_min -0.330
_refine_diff_density_rms 0.059
_refine_ls_abs_structure_details
;
 Classical Flack method preferred over Parsons because s.u. lower.
;
_refine_ls_abs_structure_Flack -0.3(5)
_refine_ls_extinction_method none
_refine_ls_goodness_of_fit_ref 1.075
_refine_ls_hydrogen_treatment constr
_refine_ls_matrix_type full
_refine_ls_number_parameters 625
_refine_ls_number_reflns 5726
_refine_ls_number_restraints 6
_refine_ls_restrained_S_all 1.074
_refine_ls_R_factor_all 0.0994
_refine_ls_R_factor_gt 0.0802
_refine_ls_shift/su_max 0.000
_refine_ls_shift/su_mean 0.000
_refine_ls_structure_factor_coef Fsqd
_refine_ls_weighting_details 'w=1/[\s^2^(Fo^2^)+(0.1140P)^2^+0.2220P] where P=(Fo^2^+2Fc^2^)/3'
_refine_ls_weighting_scheme calc
_refine_ls_wR_factor_gt 0.2037
_refine_ls_wR_factor_ref 0.2485
_reflns_Friedel_coverage 0.181
_reflns_Friedel_fraction_full 0.187
_reflns_Friedel_fraction_max 0.174
_reflns_number_gt 4325
_reflns_number_total 5726
_reflns_threshold_expression 'I > 2\s(I)'
_cod_data_source_file d0ce01673j1.cif
_cod_data_source_block 22942
_cod_depositor_comments 'Adding full bibliography for 7242306--7242309.cif.'
_cod_original_formula_sum 'C27 H26.50 O6.25'
_cod_database_code 7242309
_shelx_shelxl_version_number 2018/3
_shelx_space_group_comment
;
The symmetry employed for this shelxl refinement is uniquely defined
by the following loop, which should always be used as a source of
symmetry information in preference to the above space-group names.
They are only intended as comments.
;
_shelx_estimated_absorpt_t_max 0.965
_shelx_estimated_absorpt_t_min 0.761
_reflns_odcompleteness_completeness 99.76
_reflns_odcompleteness_iscentric 1
_reflns_odcompleteness_theta 69.01
_olex2_refinement_description
;
1. Fixed Uiso
 At 1.2 times of:
  All C(H) groups
 At 1.5 times of:
  All C(H,H,H) groups, All O(H) groups, All O(H,H) groups
2. Restrained distances
 H1O7-H3O'_$2 = H3O'_$2-H2O7
 2.4 with sigma of 0.02
 H1O'-H2O5
 2.3 with sigma of 0.04
3. Others
 Fixed Sof: O6(0.5) H1O6(0.5) H2O6(0.5)
4.a Free rotating group:
 O5(H1O5,H2O5), O6(H1O6,H2O6), O7(H2O7,H1O7)
4.b Aromatic/amide H refined with riding coordinates:
 C2(H2A), C4(H4A), C5(H5), C8(H8), C9(H9), C11(H11), C12(H12), C14(H14),
 C16(H16), C17(H17), C20(H20), C21(H21), C23(H23), C24(H24), C2'(H2'A),
 C4'(H4'A), C5'(H5'), C8'(H8'), C9'(H9'), C11'(H11'), C12'(H12'), C14'(H14'),
 C16'(H16'), C17'(H17'), C20'(H20'), C21'(H21'), C23'(H23'), C24'(H24')
4.c Idealised Me refined as rotating group:
 C1AC(H1AA,H1AB,H1AC), C3AC(H3AA,H3AB,H3AC), C4AC(H4AA,H4AB,H4AC), C6AC(H6AA,
 H6AB,H6AC)
4.d Idealised tetrahedral OH refined as rotating group:
 O1(H1O), O2(H2O), O3(H3O), O4(H4O), O1'(H1O'), O2'(H2O'), O3'(H3O'), O4'(H4O')
;
_olex2_exptl_crystal_mounting_method oil
_olex2_submission_special_instructions 'No special instructions were received'
_oxdiff_exptl_absorpt_empirical_details
;
Empirical correction (ABSPACK) includes:
- Absorption correction using spherical harmonics
- Frame scaling
;
_oxdiff_exptl_absorpt_empirical_full_max 2.263
_oxdiff_exptl_absorpt_empirical_full_min 0.238

loop_
_space_group_symop_operation_xyz
'x, y, z'

loop_
_atom_site_label
_atom_site_type_symbol
_atom_site_fract_x
_atom_site_fract_y
_atom_site_fract_z
_atom_site_U_iso_or_equiv
_atom_site_adp_type
_atom_site_occupancy
_atom_site_site_symmetry_order
_atom_site_calc_flag
_atom_site_refinement_flags_posn
_atom_site_refinement_flags_adp
_atom_site_refinement_flags_occupancy
_atom_site_disorder_assembly
_atom_site_disorder_group
O1 O 0.7026(6) 0.3765(7) 0.5230(5) 0.0773(16) Uani 1 1 d . . . . .
H1O H 0.781635 0.370986 0.520356 0.116 Uiso 1 1 calc R U . . .
O2 O 0.3057(6) 0.6928(6) 1.2791(5) 0.0680(13) Uani 1 1 d . . . . .
H2O H 0.226713 0.705588 1.282730 0.102 Uiso 1 1 calc R U . . .
O3 O -0.0788(7) 1.2072(8) 0.4900(6) 0.093(2) Uani 1 1 d . . . . .
H3O H -0.013426 1.210729 0.440779 0.140 Uiso 1 1 calc R U . . .
O4 O 0.0712(5) 0.6384(5) 1.2624(4) 0.0636(12) Uani 1 1 d . . . . .
H4O H 0.027118 0.663741 1.321684 0.095 Uiso 1 1 calc R U . . .
C1 C 0.2842(6) 0.6625(5) 1.0709(5) 0.0456(11) Uani 1 1 d . . . . .
C2 C 0.3436(6) 0.6111(5) 0.9687(5) 0.0457(11) Uani 1 1 d . . . . .
H2A H 0.298026 0.619867 0.900789 0.055 Uiso 1 1 calc R U . . .
C3 C 0.4678(6) 0.5469(6) 0.9611(6) 0.0486(12) Uani 1 1 d . . . . .
C4 C 0.5318(7) 0.5305(7) 1.0655(6) 0.0577(14) Uani 1 1 d . . . . .
H4A H 0.613938 0.487270 1.065445 0.069 Uiso 1 1 calc R U . . .
C5 C 0.4731(8) 0.5787(8) 1.1699(7) 0.0651(17) Uani 1 1 d . . . . .
H5 H 0.516668 0.566280 1.239418 0.078 Uiso 1 1 calc R U . . .
C6 C 0.3529(7) 0.6438(6) 1.1734(6) 0.0542(14) Uani 1 1 d . . . . .
C7 C 0.5288(6) 0.5016(6) 0.8463(6) 0.0506(12) Uani 1 1 d . . . . .
C8 C 0.4577(7) 0.4834(7) 0.7539(7) 0.0603(16) Uani 1 1 d . . . . .
H8 H 0.368105 0.498019 0.764797 0.072 Uiso 1 1 calc R U . . .
C9 C 0.5173(7) 0.4439(8) 0.6461(7) 0.0633(17) Uani 1 1 d . . . . .
H9 H 0.467952 0.433666 0.585081 0.076 Uiso 1 1 calc R U . . .
C10 C 0.6480(7) 0.4202(7) 0.6296(6) 0.0593(15) Uani 1 1 d . . . . .
C11 C 0.7226(7) 0.4365(9) 0.7181(7) 0.071(2) Uani 1 1 d . . . . .
H11 H 0.811955 0.418995 0.706880 0.085 Uiso 1 1 calc R U . . .
C12 C 0.6625(7) 0.4796(8) 0.8242(7) 0.0631(16) Uani 1 1 d . . . . .
H12 H 0.713194 0.494295 0.882547 0.076 Uiso 1 1 calc R U . . .
C13 C 0.1548(6) 0.7368(6) 1.0645(6) 0.0486(12) Uani 1 1 d . . . . .
C14 C 0.1320(6) 0.8189(6) 0.9565(6) 0.0496(12) Uani 1 1 d . . . . .
H14 H 0.199832 0.828313 0.893778 0.059 Uiso 1 1 calc R U . . .
C15 C 0.0120(7) 0.8885(6) 0.9369(6) 0.0538(13) Uani 1 1 d . . . . .
C16 C -0.0870(7) 0.8715(7) 1.0336(7) 0.0626(16) Uani 1 1 d . . . . .
H16 H -0.168361 0.914408 1.025071 0.075 Uiso 1 1 calc R U . . .
C17 C -0.0653(8) 0.7918(8) 1.1414(7) 0.0652(17) Uani 1 1 d . . . . .
H17 H -0.131989 0.784865 1.205316 0.078 Uiso 1 1 calc R U . . .
C18 C 0.0498(7) 0.7230(6) 1.1578(6) 0.0553(14) Uani 1 1 d . . . . .
C19 C -0.0101(7) 0.9713(6) 0.8190(6) 0.0541(14) Uani 1 1 d . . . . .
C20 C 0.0927(7) 1.0126(7) 0.7323(7) 0.0594(15) Uani 1 1 d . . . . .
H20 H 0.177296 0.988344 0.749515 0.071 Uiso 1 1 calc R U . . .
C21 C 0.0709(7) 1.0881(7) 0.6230(7) 0.0647(17) Uani 1 1 d . . . . .
H21 H 0.140627 1.111758 0.566247 0.078 Uiso 1 1 calc R U . . .
C22 C -0.0513(8) 1.1286(7) 0.5966(7) 0.0658(18) Uani 1 1 d . . . . .
C23 C -0.1557(8) 1.0894(9) 0.6786(8) 0.072(2) Uani 1 1 d . . . . .
H23 H -0.239660 1.115346 0.660392 0.087 Uiso 1 1 calc R U . . .
C24 C -0.1335(7) 1.0103(8) 0.7890(8) 0.0657(17) Uani 1 1 d . . . . .
H24 H -0.203787 0.983312 0.843476 0.079 Uiso 1 1 calc R U . . .
O1' O 0.3964(8) -0.0071(8) -0.4507(7) 0.093(2) Uani 1 1 d . . . . .
H1O' H 0.457034 -0.038979 -0.493398 0.140 Uiso 1 1 calc DR U . . .
O2' O 0.7168(8) 0.0156(6) 0.3373(6) 0.0890(19) Uani 1 1 d . . . . .
H2O' H 0.679586 0.068400 0.378867 0.134 Uiso 1 1 calc R U . . .
O3' O 1.1933(7) 0.5665(6) -0.4285(6) 0.0786(15) Uani 1 1 d . . . . .
H3O' H 1.226468 0.507341 -0.464039 0.118 Uiso 1 1 calc R U . . .
O4' O 0.6578(7) 0.2698(6) 0.3318(5) 0.0756(15) Uani 1 1 d . . . . .
H4O' H 0.666438 0.310541 0.386377 0.113 Uiso 1 1 calc R U . . .
C1' C 0.6763(7) 0.1266(6) 0.1339(6) 0.0548(14) Uani 1 1 d . . . . .
C2' C 0.6212(7) 0.1193(6) 0.0276(6) 0.0546(13) Uani 1 1 d . . . . .
H2'A H 0.629546 0.186677 -0.037007 0.065 Uiso 1 1 calc R U . . .
C3' C 0.5554(6) 0.0188(6) 0.0121(7) 0.0585(15) Uani 1 1 d . . . . .
C4' C 0.5399(9) -0.0793(8) 0.1133(9) 0.077(2) Uani 1 1 d . . . . .
H4'A H 0.495191 -0.148609 0.107389 0.093 Uiso 1 1 calc R U . . .
C5' C 0.5897(9) -0.0741(7) 0.2195(8) 0.076(2) Uani 1 1 d . . . . .
H5' H 0.575835 -0.139145 0.285600 0.092 Uiso 1 1 calc R U . . .
C6' C 0.6597(8) 0.0241(7) 0.2325(7) 0.0659(18) Uani 1 1 d . . . . .
C7' C 0.5074(7) 0.0126(7) -0.1069(8) 0.0632(16) Uani 1 1 d . . . . .
C8' C 0.4740(8) 0.1199(7) -0.1874(8) 0.0696(19) Uani 1 1 d . . . . .
H8' H 0.476550 0.199851 -0.164706 0.084 Uiso 1 1 calc R U . . .
C9' C 0.4364(9) 0.1135(8) -0.3015(9) 0.076(2) Uani 1 1 d . . . . .
H9' H 0.414715 0.187994 -0.354379 0.092 Uiso 1 1 calc R U . . .
C10' C 0.4317(8) -0.0069(9) -0.3359(9) 0.076(2) Uani 1 1 d . . . . .
C11' C 0.4658(8) -0.1151(8) -0.2569(9) 0.073(2) Uani 1 1 d . . . . .
H11' H 0.464750 -0.195119 -0.279941 0.088 Uiso 1 1 calc R U . . .
C12' C 0.5013(8) -0.1064(7) -0.1450(9) 0.071(2) Uani 1 1 d . . . . .
H12' H 0.522164 -0.181140 -0.092226 0.085 Uiso 1 1 calc R U . . .
C13' C 0.7571(7) 0.2324(6) 0.1349(5) 0.0526(13) Uani 1 1 d . . . . .
C14' C 0.8410(7) 0.2726(5) 0.0308(5) 0.0503(13) Uani 1 1 d . . . . .
H14' H 0.849344 0.227294 -0.035042 0.060 Uiso 1 1 calc R U . . .
C15' C 0.9123(7) 0.3770(6) 0.0213(6) 0.0521(13) Uani 1 1 d . . . . .
C16' C 0.9031(9) 0.4402(8) 0.1238(7) 0.0684(19) Uani 1 1 d . . . . .
H16' H 0.953566 0.507392 0.121923 0.082 Uiso 1 1 calc R U . . .
C17' C 0.8194(9) 0.4032(7) 0.2283(7) 0.0685(19) Uani 1 1 d . . . . .
H17' H 0.814303 0.445567 0.295829 0.082 Uiso 1 1 calc R U . . .
C18' C 0.7441(8) 0.3040(7) 0.2319(6) 0.0614(16) Uani 1 1 d . . . . .
C19' C 0.9935(7) 0.4211(6) -0.0948(6) 0.0546(14) Uani 1 1 d . . . . .
C20' C 1.0510(8) 0.3422(7) -0.1744(7) 0.0652(17) Uani 1 1 d . . . . .
H20' H 1.045186 0.254577 -0.152172 0.078 Uiso 1 1 calc R U . . .
C21' C 1.1168(8) 0.3847(7) -0.2854(7) 0.0653(17) Uani 1 1 d . . . . .
H21' H 1.154476 0.327465 -0.337391 0.078 Uiso 1 1 calc R U . . .
C22' C 1.1265(8) 0.5184(8) -0.3195(7) 0.0641(17) Uani 1 1 d . . . . .
C23' C 1.0705(8) 0.5999(7) -0.2422(7) 0.0645(17) Uani 1 1 d . . . . .
H23' H 1.075891 0.687546 -0.264585 0.077 Uiso 1 1 calc R U . . .
C24' C 1.0056(8) 0.5533(7) -0.1304(7) 0.0616(16) Uani 1 1 d . . . . .
H24' H 0.969152 0.610053 -0.077556 0.074 Uiso 1 1 calc R U . . .
O1AC O 0.1250(11) 1.2399(10) 0.3066(9) 0.126(3) Uani 1 1 d . . . . .
C1AC C 0.141(3) 1.071(2) 0.196(3) 0.205(11) Uani 1 1 d . . . . .
H1AA H 0.179123 1.004269 0.253087 0.308 Uiso 1 1 calc R U . . .
H1AB H 0.172922 1.058154 0.113634 0.308 Uiso 1 1 calc R U . . .
H1AC H 0.048488 1.068853 0.207514 0.308 Uiso 1 1 calc R U . . .
C2AC C 0.1733(12) 1.1940(13) 0.2168(13) 0.101(3) Uani 1 1 d . . . . .
C3AC C 0.261(2) 1.264(2) 0.1229(14) 0.152(7) Uani 1 1 d . . . . .
H3AA H 0.256381 1.238818 0.044808 0.227 Uiso 1 1 calc R U . . .
H3AB H 0.348031 1.245942 0.144099 0.227 Uiso 1 1 calc R U . . .
H3AC H 0.236771 1.354579 0.118317 0.227 Uiso 1 1 calc R U . . .
O2AC O -0.1300(7) 0.6513(7) 1.4333(6) 0.0904(19) Uani 1 1 d . . . . .
C4AC C -0.2643(16) 0.7637(13) 1.5735(13) 0.127(6) Uani 1 1 d . . . . .
H4AA H -0.331614 0.719925 1.552151 0.190 Uiso 1 1 calc R U . . .
H4AB H -0.289108 0.854128 1.562963 0.190 Uiso 1 1 calc R U . . .
H4AC H -0.250454 0.733920 1.657645 0.190 Uiso 1 1 calc R U . . .
C5AC C -0.1444(11) 0.7381(9) 1.4937(7) 0.082(3) Uani 1 1 d . . . . .
C6AC C -0.0422(12) 0.8265(12) 1.4823(12) 0.099(3) Uani 1 1 d . . . . .
H6AA H -0.062505 0.901453 1.424629 0.148 Uiso 1 1 calc R U . . .
H6AB H 0.039370 0.784504 1.453946 0.148 Uiso 1 1 calc R U . . .
H6AC H -0.037011 0.850718 1.560921 0.148 Uiso 1 1 calc R U . . .
O5 O 0.3741(12) -0.2407(9) -0.5046(8) 0.127(4) Uani 1 1 d G . . . .
H1O5 H 0.378654 -0.269226 -0.572243 0.190 Uiso 1 1 d G U . . .
H2O5 H 0.312313 -0.181809 -0.508038 0.190 Uiso 1 1 d DG U . . .
O6 O 0.4076(17) 1.2037(17) 0.3771(19) 0.107(5) Uani 0.5 1 d G . P . .
H1O6 H 0.327991 1.200631 0.371388 0.160 Uiso 0.5 1 d G U P . .
H2O6 H 0.433548 1.128030 0.408046 0.160 Uiso 0.5 1 d G U P . .
O7 O 0.2581(17) 1.3996(11) 0.4206(9) 0.177(7) Uani 1 1 d G . . . .
H2O7 H 0.314557 1.335776 0.425550 0.266 Uiso 1 1 d DG U . . .
H1O7 H 0.259162 1.426050 0.343935 0.266 Uiso 1 1 d DG U . . .

loop_
_atom_site_aniso_label
_atom_site_aniso_U_11
_atom_site_aniso_U_22
_atom_site_aniso_U_33
_atom_site_aniso_U_23
_atom_site_aniso_U_13
_atom_site_aniso_U_12
O1 0.058(3) 0.110(4) 0.061(3) -0.023(3) -0.003(2) 0.013(3)
O2 0.073(3) 0.085(3) 0.052(2) -0.025(2) -0.007(2) -0.012(3)
O3 0.069(4) 0.112(5) 0.077(4) 0.024(4) 0.003(3) 0.022(4)
O4 0.070(3) 0.066(3) 0.050(2) -0.002(2) 0.003(2) -0.010(2)
C1 0.047(3) 0.041(2) 0.047(3) -0.004(2) -0.004(2) -0.003(2)
C2 0.046(3) 0.049(3) 0.041(3) -0.003(2) -0.008(2) -0.003(2)
C3 0.045(3) 0.053(3) 0.048(3) -0.007(2) -0.008(2) -0.004(2)
C4 0.051(3) 0.066(4) 0.056(3) -0.007(3) -0.014(3) 0.002(3)
C5 0.063(4) 0.084(5) 0.052(3) -0.013(3) -0.014(3) -0.008(3)
C6 0.058(4) 0.063(3) 0.044(3) -0.015(3) -0.002(3) -0.014(3)
C7 0.048(3) 0.051(3) 0.051(3) -0.004(2) -0.012(2) 0.002(2)
C8 0.042(3) 0.078(4) 0.063(4) -0.020(3) -0.017(3) 0.010(3)
C9 0.047(3) 0.084(4) 0.061(4) -0.028(3) -0.009(3) 0.010(3)
C10 0.055(4) 0.066(4) 0.054(3) -0.008(3) -0.005(3) 0.007(3)
C11 0.045(3) 0.109(6) 0.058(4) -0.018(4) -0.008(3) 0.006(4)
C12 0.048(4) 0.084(4) 0.056(3) -0.006(3) -0.014(3) 0.002(3)
C13 0.046(3) 0.052(3) 0.049(3) -0.015(2) 0.004(2) -0.011(2)
C14 0.046(3) 0.050(3) 0.052(3) -0.008(2) 0.000(2) -0.004(2)
C15 0.048(3) 0.053(3) 0.060(3) -0.013(3) 0.002(3) -0.004(2)
C16 0.047(3) 0.067(4) 0.066(4) -0.003(3) 0.002(3) 0.009(3)
C17 0.057(4) 0.074(4) 0.059(4) -0.015(3) 0.016(3) -0.006(3)
C18 0.051(3) 0.060(3) 0.057(3) -0.017(3) 0.004(3) -0.012(3)
C19 0.049(3) 0.047(3) 0.065(4) -0.010(2) 0.005(3) -0.010(2)
C20 0.042(3) 0.061(3) 0.069(4) 0.002(3) 0.002(3) -0.005(3)
C21 0.056(4) 0.066(4) 0.064(4) 0.004(3) 0.002(3) -0.002(3)
C22 0.065(4) 0.065(4) 0.058(4) 0.002(3) 0.011(3) -0.003(3)
C23 0.044(3) 0.086(5) 0.077(5) -0.001(4) -0.004(3) 0.013(3)
C24 0.043(3) 0.079(4) 0.071(4) -0.007(3) 0.001(3) -0.001(3)
O1' 0.083(4) 0.112(5) 0.094(4) -0.030(4) -0.013(4) -0.023(4)
O2' 0.124(6) 0.072(3) 0.063(3) 0.013(3) -0.011(3) -0.008(3)
O3' 0.081(4) 0.077(3) 0.073(3) 0.006(3) 0.002(3) -0.027(3)
O4' 0.096(4) 0.079(3) 0.047(2) -0.003(2) -0.001(2) -0.007(3)
C1' 0.061(4) 0.047(3) 0.052(3) 0.000(2) 0.001(3) -0.004(3)
C2' 0.054(3) 0.054(3) 0.053(3) -0.002(2) 0.002(3) -0.010(3)
C3' 0.045(3) 0.051(3) 0.076(4) -0.004(3) -0.003(3) -0.006(2)
C4' 0.078(5) 0.061(4) 0.087(5) -0.002(4) 0.016(4) -0.027(4)
C5' 0.083(5) 0.055(3) 0.078(5) 0.016(3) 0.012(4) -0.015(3)
C6' 0.076(5) 0.060(4) 0.055(4) 0.004(3) 0.000(3) -0.005(3)
C7' 0.045(3) 0.060(3) 0.085(5) -0.013(3) -0.001(3) -0.010(3)
C8' 0.063(4) 0.062(4) 0.088(5) -0.017(4) -0.008(4) -0.014(3)
C9' 0.076(5) 0.068(4) 0.087(5) -0.012(4) -0.018(4) -0.005(4)
C10' 0.060(4) 0.090(5) 0.088(5) -0.031(5) -0.001(4) -0.027(4)
C11' 0.064(4) 0.069(4) 0.095(6) -0.025(4) -0.006(4) -0.023(3)
C12' 0.064(4) 0.055(3) 0.094(5) -0.012(3) 0.003(4) -0.019(3)
C13' 0.059(4) 0.051(3) 0.046(3) 0.001(2) -0.005(3) -0.011(3)
C14' 0.066(4) 0.040(2) 0.045(3) 0.002(2) -0.019(3) -0.003(2)
C15' 0.054(3) 0.050(3) 0.054(3) -0.002(2) -0.016(3) -0.009(2)
C16' 0.084(5) 0.070(4) 0.058(4) -0.009(3) -0.020(3) -0.026(4)
C17' 0.094(6) 0.066(4) 0.051(3) -0.008(3) -0.020(3) -0.018(4)
C18' 0.079(5) 0.058(3) 0.044(3) 0.000(3) -0.009(3) -0.001(3)
C19' 0.051(3) 0.054(3) 0.061(4) -0.004(3) -0.020(3) -0.009(2)
C20' 0.071(4) 0.059(4) 0.068(4) -0.002(3) -0.017(3) -0.016(3)
C21' 0.067(4) 0.061(4) 0.065(4) -0.006(3) 0.006(3) -0.013(3)
C22' 0.063(4) 0.068(4) 0.061(4) 0.007(3) -0.016(3) -0.019(3)
C23' 0.075(5) 0.052(3) 0.068(4) 0.000(3) -0.013(3) -0.019(3)
C24' 0.067(4) 0.053(3) 0.070(4) -0.012(3) -0.017(3) -0.015(3)
O1AC 0.130(8) 0.126(7) 0.110(6) -0.011(5) 0.036(6) -0.025(6)
C1AC 0.23(3) 0.148(16) 0.25(3) -0.046(18) 0.00(2) -0.076(18)
C2AC 0.082(7) 0.099(7) 0.116(9) -0.005(6) -0.001(6) -0.005(5)
C3AC 0.153(15) 0.192(17) 0.106(10) -0.029(10) 0.042(10) -0.053(13)
O2AC 0.090(4) 0.092(4) 0.085(4) -0.013(3) 0.025(3) -0.028(3)
C4AC 0.147(13) 0.095(7) 0.111(9) -0.006(6) 0.057(9) 0.006(8)
C5AC 0.105(7) 0.077(5) 0.047(3) 0.011(3) 0.013(4) 0.006(5)
C6AC 0.099(8) 0.099(7) 0.107(8) -0.024(6) -0.020(6) -0.020(6)
O5 0.192(10) 0.128(7) 0.078(4) -0.018(4) -0.015(5) -0.093(7)
O6 0.083(10) 0.101(10) 0.123(12) 0.012(9) -0.011(9) 0.003(8)
O7 0.33(2) 0.126(8) 0.079(5) -0.019(5) 0.015(8) -0.064(10)

loop_
_atom_type_symbol
_atom_type_description
_atom_type_scat_dispersion_real
_atom_type_scat_dispersion_imag
_atom_type_scat_source
C C 0.0181 0.0091 'International Tables Vol C Tables 4.2.6.8 and 6.1.1.4'
H H 0.0000 0.0000 'International Tables Vol C Tables 4.2.6.8 and 6.1.1.4'
O O 0.0492 0.0322 'International Tables Vol C Tables 4.2.6.8 and 6.1.1.4'

loop_
_geom_angle_atom_site_label_1
_geom_angle_atom_site_label_2
_geom_angle_atom_site_label_3
_geom_angle
_geom_angle_site_symmetry_1
_geom_angle_site_symmetry_3
_geom_angle_publ_flag
C10 O1 H1O 109.5 . . ?
C6 O2 H2O 109.5 . . ?
C22 O3 H3O 109.5 . . ?
C18 O4 H4O 109.5 . . ?
C2 C1 C6 116.7(5) . . ?
C2 C1 C13 119.1(5) . . ?
C6 C1 C13 124.2(5) . . ?
C1 C2 H2A 117.9 . . ?
C1 C2 C3 124.3(5) . . ?
C3 C2 H2A 117.9 . . ?
C2 C3 C7 121.5(5) . . ?
C4 C3 C2 116.8(6) . . ?
C4 C3 C7 121.7(6) . . ?
C3 C4 H4A 120.0 . . ?
C3 C4 C5 120.0(6) . . ?
C5 C4 H4A 120.0 . . ?
C4 C5 H5 119.1 . . ?
C6 C5 C4 121.8(6) . . ?
C6 C5 H5 119.1 . . ?
O2 C6 C1 122.1(6) . . ?
C5 C6 O2 117.4(6) . . ?
C5 C6 C1 120.4(6) . . ?
C8 C7 C3 122.6(6) . . ?
C12 C7 C3 120.7(6) . . ?
C12 C7 C8 116.7(6) . . ?
C7 C8 H8 119.2 . . ?
C9 C8 C7 121.5(6) . . ?
C9 C8 H8 119.2 . . ?
C8 C9 H9 120.0 . . ?
C10 C9 C8 119.9(7) . . ?
C10 C9 H9 120.0 . . ?
C9 C10 O1 117.9(7) . . ?
C9 C10 C11 120.9(6) . . ?
C11 C10 O1 121.2(7) . . ?
C10 C11 H11 120.6 . . ?
C10 C11 C12 118.9(7) . . ?
C12 C11 H11 120.6 . . ?
C7 C12 H12 118.9 . . ?
C11 C12 C7 122.1(7) . . ?
C11 C12 H12 118.9 . . ?
C14 C13 C1 118.4(5) . . ?
C14 C13 C18 117.1(6) . . ?
C18 C13 C1 124.4(6) . . ?
C13 C14 H14 118.2 . . ?
C13 C14 C15 123.7(6) . . ?
C15 C14 H14 118.2 . . ?
C14 C15 C19 122.2(5) . . ?
C16 C15 C14 116.2(6) . . ?
C16 C15 C19 121.6(6) . . ?
C15 C16 H16 119.7 . . ?
C17 C16 C15 120.7(7) . . ?
C17 C16 H16 119.7 . . ?
C16 C17 H17 118.8 . . ?
C18 C17 C16 122.5(6) . . ?
C18 C17 H17 118.8 . . ?
O4 C18 C13 116.9(6) . . ?
C17 C18 O4 123.2(6) . . ?
C17 C18 C13 119.9(7) . . ?
C20 C19 C15 122.0(6) . . ?
C24 C19 C15 121.1(6) . . ?
C24 C19 C20 116.9(7) . . ?
C19 C20 H20 119.3 . . ?
C21 C20 C19 121.4(7) . . ?
C21 C20 H20 119.3 . . ?
C20 C21 H21 119.6 . . ?
C22 C21 C20 120.9(7) . . ?
C22 C21 H21 119.6 . . ?
O3 C22 C23 116.8(8) . . ?
C21 C22 O3 123.4(7) . . ?
C21 C22 C23 119.8(7) . . ?
C22 C23 H23 120.3 . . ?
C22 C23 C24 119.3(7) . . ?
C24 C23 H23 120.3 . . ?
C19 C24 C23 121.6(7) . . ?
C19 C24 H24 119.2 . . ?
C23 C24 H24 119.2 . . ?
C10' O1' H1O' 109.5 . . ?
C6' O2' H2O' 109.5 . . ?
C22' O3' H3O' 109.5 . . ?
C18' O4' H4O' 109.5 . . ?
C2' C1' C6' 116.8(6) . . ?
C2' C1' C13' 119.4(5) . . ?
C6' C1' C13' 123.6(7) . . ?
C1' C2' H2'A 117.8 . . ?
C3' C2' C1' 124.3(6) . . ?
C3' C2' H2'A 117.8 . . ?
C2' C3' C4' 116.5(7) . . ?
C2' C3' C7' 121.5(6) . . ?
C4' C3' C7' 121.9(7) . . ?
C3' C4' H4'A 119.6 . . ?
C5' C4' C3' 120.8(7) . . ?
C5' C4' H4'A 119.6 . . ?
C4' C5' H5' 118.9 . . ?
C4' C5' C6' 122.2(6) . . ?
C6' C5' H5' 118.9 . . ?
O2' C6' C1' 122.3(7) . . ?
O2' C6' C5' 118.4(7) . . ?
C5' C6' C1' 119.2(7) . . ?
C8' C7' C3' 122.7(6) . . ?
C8' C7' C12' 116.8(8) . . ?
C12' C7' C3' 120.5(7) . . ?
C7' C8' H8' 118.8 . . ?
C7' C8' C9' 122.4(7) . . ?
C9' C8' H8' 118.8 . . ?
C8' C9' H9' 120.5 . . ?
C8' C9' C10' 119.0(8) . . ?
C10' C9' H9' 120.5 . . ?
O1' C10' C9' 116.3(9) . . ?
C11' C10' O1' 124.4(8) . . ?
C11' C10' C9' 119.3(8) . . ?
C10' C11' H11' 119.7 . . ?
C12' C11' C10' 120.6(7) . . ?
C12' C11' H11' 119.7 . . ?
C7' C12' H12' 119.1 . . ?
C11' C12' C7' 121.9(8) . . ?
C11' C12' H12' 119.1 . . ?
C14' C13' C1' 119.5(5) . . ?
C14' C13' C18' 117.4(6) . . ?
C18' C13' C1' 122.7(6) . . ?
C13' C14' H14' 118.6 . . ?
C15' C14' C13' 122.9(5) . . ?
C15' C14' H14' 118.6 . . ?
C14' C15' C16' 117.7(6) . . ?
C14' C15' C19' 120.7(6) . . ?
C16' C15' C19' 121.6(6) . . ?
C15' C16' H16' 119.7 . . ?
C17' C16' C15' 120.7(7) . . ?
C17' C16' H16' 119.7 . . ?
C16' C17' H17' 119.9 . . ?
C18' C17' C16' 120.1(6) . . ?
C18' C17' H17' 119.9 . . ?
O4' C18' C13' 118.1(7) . . ?
O4' C18' C17' 120.9(6) . . ?
C17' C18' C13' 121.0(7) . . ?
C20' C19' C15' 123.8(6) . . ?
C20' C19' C24' 116.9(7) . . ?
C24' C19' C15' 119.1(6) . . ?
C19' C20' H20' 118.3 . . ?
C19' C20' C21' 123.5(7) . . ?
C21' C20' H20' 118.3 . . ?
C20' C21' H21' 120.8 . . ?
C20' C21' C22' 118.5(7) . . ?
C22' C21' H21' 120.8 . . ?
O3' C22' C21' 121.1(7) . . ?
C23' C22' O3' 119.2(7) . . ?
C23' C22' C21' 119.6(7) . . ?
C22' C23' H23' 119.9 . . ?
C22' C23' C24' 120.2(7) . . ?
C24' C23' H23' 119.9 . . ?
C19' C24' H24' 119.4 . . ?
C23' C24' C19' 121.3(7) . . ?
C23' C24' H24' 119.4 . . ?
H1AA C1AC H1AB 109.5 . . ?
H1AA C1AC H1AC 109.5 . . ?
H1AB C1AC H1AC 109.5 . . ?
C2AC C1AC H1AA 109.5 . . ?
C2AC C1AC H1AB 109.5 . . ?
C2AC C1AC H1AC 109.5 . . ?
O1AC C2AC C1AC 121.1(16) . . ?
O1AC C2AC C3AC 120.8(14) . . ?
C1AC C2AC C3AC 118.0(17) . . ?
C2AC C3AC H3AA 109.5 . . ?
C2AC C3AC H3AB 109.5 . . ?
C2AC C3AC H3AC 109.5 . . ?
H3AA C3AC H3AB 109.5 . . ?
H3AA C3AC H3AC 109.5 . . ?
H3AB C3AC H3AC 109.5 . . ?
H4AA C4AC H4AB 109.5 . . ?
H4AA C4AC H4AC 109.5 . . ?
H4AB C4AC H4AC 109.5 . . ?
C5AC C4AC H4AA 109.5 . . ?
C5AC C4AC H4AB 109.5 . . ?
C5AC C4AC H4AC 109.5 . . ?
O2AC C5AC C4AC 122.0(12) . . ?
O2AC C5AC C6AC 119.8(9) . . ?
C4AC C5AC C6AC 118.1(11) . . ?
C5AC C6AC H6AA 109.5 . . ?
C5AC C6AC H6AB 109.5 . . ?
C5AC C6AC H6AC 109.5 . . ?
H6AA C6AC H6AB 109.5 . . ?
H6AA C6AC H6AC 109.5 . . ?
H6AB C6AC H6AC 109.5 . . ?
H1O5 O5 H2O5 104.5 . . ?
H1O6 O6 H2O6 104.6 . . ?
H2O7 O7 H1O7 104.5 . . ?

loop_
_geom_bond_atom_site_label_1
_geom_bond_atom_site_label_2
_geom_bond_distance
_geom_bond_site_symmetry_2
_geom_bond_publ_flag
O1 H1O 0.8200 . ?
O1 C10 1.377(8) . ?
O2 H2O 0.8200 . ?
O2 C6 1.376(7) . ?
O3 H3O 0.8200 . ?
O3 C22 1.376(10) . ?
O4 H4O 0.8200 . ?
O4 C18 1.374(9) . ?
C1 C2 1.387(8) . ?
C1 C6 1.399(9) . ?
C1 C13 1.497(9) . ?
C2 H2A 0.9300 . ?
C2 C3 1.400(8) . ?
C3 C4 1.390(9) . ?
C3 C7 1.481(8) . ?
C4 H4A 0.9300 . ?
C4 C5 1.390(10) . ?
C5 H5 0.9300 . ?
C5 C6 1.368(11) . ?
C7 C8 1.393(9) . ?
C7 C12 1.391(9) . ?
C8 H8 0.9300 . ?
C8 C9 1.384(9) . ?
C9 H9 0.9300 . ?
C9 C10 1.359(10) . ?
C10 C11 1.374(11) . ?
C11 H11 0.9300 . ?
C11 C12 1.387(10) . ?
C12 H12 0.9300 . ?
C13 C14 1.394(9) . ?
C13 C18 1.413(8) . ?
C14 H14 0.9300 . ?
C14 C15 1.411(9) . ?
C15 C16 1.397(10) . ?
C15 C19 1.482(10) . ?
C16 H16 0.9300 . ?
C16 C17 1.378(11) . ?
C17 H17 0.9300 . ?
C17 C18 1.357(11) . ?
C19 C20 1.406(9) . ?
C19 C24 1.379(11) . ?
C20 H20 0.9300 . ?
C20 C21 1.371(11) . ?
C21 H21 0.9300 . ?
C21 C22 1.357(12) . ?
C22 C23 1.385(11) . ?
C23 H23 0.9300 . ?
C23 C24 1.398(12) . ?
C24 H24 0.9300 . ?
O1' H1O' 0.8200 . ?
O1' C10' 1.372(11) . ?
O2' H2O' 0.8200 . ?
O2' C6' 1.361(11) . ?
O3' H3O' 0.8200 . ?
O3' C22' 1.369(9) . ?
O4' H4O' 0.8200 . ?
O4' C18' 1.365(10) . ?
C1' C2' 1.395(10) . ?
C1' C6' 1.421(9) . ?
C1' C13' 1.482(9) . ?
C2' H2'A 0.9300 . ?
C2' C3' 1.378(9) . ?
C3' C4' 1.407(11) . ?
C3' C7' 1.488(12) . ?
C4' H4'A 0.9300 . ?
C4' C5' 1.362(14) . ?
C5' H5' 0.9300 . ?
C5' C6' 1.375(12) . ?
C7' C8' 1.371(12) . ?
C7' C12' 1.409(10) . ?
C8' H8' 0.9300 . ?
C8' C9' 1.388(13) . ?
C9' H9' 0.9300 . ?
C9' C10' 1.404(12) . ?
C10' C11' 1.370(14) . ?
C11' H11' 0.9300 . ?
C11' C12' 1.362(13) . ?
C12' H12' 0.9300 . ?
C13' C14' 1.396(9) . ?
C13' C18' 1.403(9) . ?
C14' H14' 0.9300 . ?
C14' C15' 1.387(8) . ?
C15' C16' 1.403(10) . ?
C15' C19' 1.488(10) . ?
C16' H16' 0.9300 . ?
C16' C17' 1.391(12) . ?
C17' H17' 0.9300 . ?
C17' C18' 1.376(11) . ?
C19' C20' 1.359(11) . ?
C19' C24' 1.411(9) . ?
C20' H20' 0.9300 . ?
C20' C21' 1.366(11) . ?
C21' H21' 0.9300 . ?
C21' C22' 1.422(11) . ?
C22' C23' 1.355(12) . ?
C23' H23' 0.9300 . ?
C23' C24' 1.380(11) . ?
C24' H24' 0.9300 . ?
O1AC C2AC 1.211(16) . ?
C1AC H1AA 0.9600 . ?
C1AC H1AB 0.9600 . ?
C1AC H1AC 0.9600 . ?
C1AC C2AC 1.45(3) . ?
C2AC C3AC 1.46(2) . ?
C3AC H3AA 0.9600 . ?
C3AC H3AB 0.9600 . ?
C3AC H3AC 0.9600 . ?
O2AC C5AC 1.214(12) . ?
C4AC H4AA 0.9600 . ?
C4AC H4AB 0.9600 . ?
C4AC H4AC 0.9600 . ?
C4AC C5AC 1.469(15) . ?
C5AC C6AC 1.480(16) . ?
C6AC H6AA 0.9600 . ?
C6AC H6AB 0.9600 . ?
C6AC H6AC 0.9600 . ?
O5 H1O5 0.8500 . ?
O5 H2O5 0.8499 . ?
O6 H1O6 0.8487 . ?
O6 H2O6 0.8514 . ?
O7 H2O7 0.8502 . ?
O7 H1O7 0.8503 . ?

loop_
_geom_hbond_atom_site_label_D
_geom_hbond_atom_site_label_H
_geom_hbond_atom_site_label_A
_geom_hbond_distance_DH
_geom_hbond_distance_HA
_geom_hbond_distance_DA
_geom_hbond_angle_DHA
_geom_hbond_site_symmetry_A
_geom_hbond_publ_flag
O2 H2O O4 0.82 1.90 2.619(8) 145.6 . yes
O3' H3O' O7 0.82 1.83 2.617(12) 159.8 1_644 yes
O6 H1O6 O7 0.85 2.29 2.54(2) 97.1 . yes
O7 H2O7 O6 0.85 1.74 2.54(2) 156.0 . yes

loop_
_geom_torsion_atom_site_label_1
_geom_torsion_atom_site_label_2
_geom_torsion_atom_site_label_3
_geom_torsion_atom_site_label_4
_geom_torsion
_geom_torsion_site_symmetry_1
_geom_torsion_site_symmetry_2
_geom_torsion_site_symmetry_3
_geom_torsion_site_symmetry_4
_geom_torsion_publ_flag
O1 C10 C11 C12 -179.4(8) . . . . ?
O3 C22 C23 C24 -179.5(8) . . . . ?
C1 C2 C3 C4 2.6(9) . . . . ?
C1 C2 C3 C7 -176.0(5) . . . . ?
C1 C13 C14 C15 176.4(5) . . . . ?
C1 C13 C18 O4 2.2(8) . . . . ?
C1 C13 C18 C17 -177.7(6) . . . . ?
C2 C1 C6 O2 178.4(6) . . . . ?
C2 C1 C6 C5 0.6(9) . . . . ?
C2 C1 C13 C14 -39.8(8) . . . . ?
C2 C1 C13 C18 135.6(6) . . . . ?
C2 C3 C4 C5 -1.0(10) . . . . ?
C2 C3 C7 C8 -20.2(9) . . . . ?
C2 C3 C7 C12 157.4(6) . . . . ?
C3 C4 C5 C6 -0.6(12) . . . . ?
C3 C7 C8 C9 178.4(7) . . . . ?
C3 C7 C12 C11 179.6(7) . . . . ?
C4 C3 C7 C8 161.3(7) . . . . ?
C4 C3 C7 C12 -21.1(10) . . . . ?
C4 C5 C6 O2 -177.1(7) . . . . ?
C4 C5 C6 C1 0.8(12) . . . . ?
C6 C1 C2 C3 -2.4(8) . . . . ?
C6 C1 C13 C14 138.3(6) . . . . ?
C6 C1 C13 C18 -46.3(8) . . . . ?
C7 C3 C4 C5 177.6(7) . . . . ?
C7 C8 C9 C10 1.0(13) . . . . ?
C8 C7 C12 C11 -2.6(12) . . . . ?
C8 C9 C10 O1 177.6(8) . . . . ?
C8 C9 C10 C11 -0.9(13) . . . . ?
C9 C10 C11 C12 -0.9(13) . . . . ?
C10 C11 C12 C7 2.8(14) . . . . ?
C12 C7 C8 C9 0.7(11) . . . . ?
C13 C1 C2 C3 175.8(5) . . . . ?
C13 C1 C6 O2 0.3(9) . . . . ?
C13 C1 C6 C5 -177.5(6) . . . . ?
C13 C14 C15 C16 0.1(9) . . . . ?
C13 C14 C15 C19 -177.7(6) . . . . ?
C14 C13 C18 O4 177.7(5) . . . . ?
C14 C13 C18 C17 -2.3(9) . . . . ?
C14 C15 C16 C17 0.7(11) . . . . ?
C14 C15 C19 C20 -17.1(9) . . . . ?
C14 C15 C19 C24 162.2(7) . . . . ?
C15 C16 C17 C18 -2.4(12) . . . . ?
C15 C19 C20 C21 179.3(7) . . . . ?
C15 C19 C24 C23 179.4(7) . . . . ?
C16 C15 C19 C20 165.2(7) . . . . ?
C16 C15 C19 C24 -15.4(10) . . . . ?
C16 C17 C18 O4 -176.7(7) . . . . ?
C16 C17 C18 C13 3.2(11) . . . . ?
C18 C13 C14 C15 0.7(9) . . . . ?
C19 C15 C16 C17 178.5(7) . . . . ?
C19 C20 C21 C22 2.1(12) . . . . ?
C20 C19 C24 C23 -1.2(11) . . . . ?
C20 C21 C22 O3 178.1(8) . . . . ?
C20 C21 C22 C23 -2.6(13) . . . . ?
C21 C22 C23 C24 1.3(13) . . . . ?
C22 C23 C24 C19 0.7(13) . . . . ?
C24 C19 C20 C21 -0.1(11) . . . . ?
O1' C10' C11' C12' 179.1(8) . . . . ?
O3' C22' C23' C24' -178.3(8) . . . . ?
C1' C2' C3' C4' 2.4(10) . . . . ?
C1' C2' C3' C7' -175.5(6) . . . . ?
C1' C13' C14' C15' 175.0(6) . . . . ?
C1' C13' C18' O4' 3.4(10) . . . . ?
C1' C13' C18' C17' -178.7(7) . . . . ?
C2' C1' C6' O2' 175.0(7) . . . . ?
C2' C1' C6' C5' -1.2(11) . . . . ?
C2' C1' C13' C14' -39.1(9) . . . . ?
C2' C1' C13' C18' 134.2(7) . . . . ?
C2' C3' C4' C5' -0.8(12) . . . . ?
C2' C3' C7' C8' -28.7(10) . . . . ?
C2' C3' C7' C12' 147.7(7) . . . . ?
C3' C4' C5' C6' -1.8(13) . . . . ?
C3' C7' C8' C9' 176.1(8) . . . . ?
C3' C7' C12' C11' -175.7(7) . . . . ?
C4' C3' C7' C8' 153.6(8) . . . . ?
C4' C3' C7' C12' -30.1(11) . . . . ?
C4' C5' C6' O2' -173.6(8) . . . . ?
C4' C5' C6' C1' 2.8(13) . . . . ?
C6' C1' C2' C3' -1.5(10) . . . . ?
C6' C1' C13' C14' 135.3(7) . . . . ?
C6' C1' C13' C18' -51.4(10) . . . . ?
C7' C3' C4' C5' 177.1(8) . . . . ?
C7' C8' C9' C10' 0.3(14) . . . . ?
C8' C7' C12' C11' 0.9(12) . . . . ?
C8' C9' C10' O1' -178.7(8) . . . . ?
C8' C9' C10' C11' -0.9(14) . . . . ?
C9' C10' C11' C12' 1.4(13) . . . . ?
C10' C11' C12' C7' -1.5(13) . . . . ?
C12' C7' C8' C9' -0.3(12) . . . . ?
C13' C1' C2' C3' 173.3(6) . . . . ?
C13' C1' C6' O2' 0.5(12) . . . . ?
C13' C1' C6' C5' -175.7(7) . . . . ?
C13' C14' C15' C16' 3.1(10) . . . . ?
C13' C14' C15' C19' -175.8(6) . . . . ?
C14' C13' C18' O4' 176.9(6) . . . . ?
C14' C13' C18' C17' -5.3(11) . . . . ?
C14' C15' C16' C17' -3.7(11) . . . . ?
C14' C15' C19' C20' -30.4(10) . . . . ?
C14' C15' C19' C24' 145.0(7) . . . . ?
C15' C16' C17' C18' -0.2(13) . . . . ?
C15' C19' C20' C21' 174.6(7) . . . . ?
C15' C19' C24' C23' -174.4(7) . . . . ?
C16' C15' C19' C20' 150.7(8) . . . . ?
C16' C15' C19' C24' -33.8(10) . . . . ?
C16' C17' C18' O4' -177.4(8) . . . . ?
C16' C17' C18' C13' 4.8(12) . . . . ?
C18' C13' C14' C15' 1.3(10) . . . . ?
C19' C15' C16' C17' 175.2(7) . . . . ?
C19' C20' C21' C22' 0.3(13) . . . . ?
C20' C19' C24' C23' 1.4(11) . . . . ?
C20' C21' C22' O3' 178.8(7) . . . . ?
C20' C21' C22' C23' -0.2(12) . . . . ?
C21' C22' C23' C24' 0.7(12) . . . . ?
C22' C23' C24' C19' -1.3(12) . . . . ?
C24' C19' C20' C21' -0.9(11) . . . . ?
